data_4080018
loop_
_publ_author_name
'Fecker, Ann Christin'
'Gl\"uckner, Andreas'
'Daniliuc, Constantin G.'
'Freytag, Matthias'
'Jones, Peter G.'
'Walter, Marc D.'

_publ_section_title
;
 Synthesis and Coordination Chemistry of an Enantiomerically Pure
 Pentadienyl Ligand
;
_journal_issue 3
_journal_name_full Organometallics
_journal_page_first 874
_journal_paper_doi 10.1021/om301189g
_journal_volume 32
_journal_year 2013
_chemical_absolute_configuration ad
_chemical_formula_sum 'C26 H38 Fe'
_chemical_formula_weight 406.41
_chemical_name_systematic
; 
 ? 
;
_space_group_IT_number 4
_symmetry_cell_setting monoclinic
_symmetry_space_group_name_Hall 'P 2yb'
_symmetry_space_group_name_H-M 'P 1 21 1'
_atom_sites_solution_hydrogens geom
_atom_sites_solution_primary direct
_atom_sites_solution_secondary difmap
_audit_creation_method SHELXL-97
_cell_angle_alpha 90.00
_cell_angle_beta 111.230(2)
_cell_angle_gamma 90.00
_cell_formula_units_Z 2
_cell_length_a 8.7907(2)
_cell_length_b 11.5333(2)
_cell_length_c 11.5809(2)
_cell_measurement_reflns_used 8963
_cell_measurement_temperature 100(2)
_cell_measurement_theta_max 75.7341
_cell_measurement_theta_min 3.8295
_cell_volume 1094.45(4)
_computing_cell_refinement
; 
CrysAlisPro, Oxford Diffraction Ltd., 
Version 1.171.34.40 (release 27-08-2010 CrysAlis171 .NET) 
(compiled Aug 27 2010,11:50:40) 
;
_computing_data_collection
; 
CrysAlisPro, Oxford Diffraction Ltd., 
Version 1.171.34.40 (release 27-08-2010 CrysAlis171 .NET) 
(compiled Aug 27 2010,11:50:40) 
;
_computing_data_reduction
; 
CrysAlisPro, Oxford Diffraction Ltd., 
Version 1.171.34.40 (release 27-08-2010 CrysAlis171 .NET) 
(compiled Aug 27 2010,11:50:40) 
;
_computing_molecular_graphics 'BRUKER XP'
_computing_publication_material SHELXL-97
_computing_structure_refinement 'SHELXL-97 (Sheldrick, 1997)'
_computing_structure_solution 'SHELXS-97 (Sheldrick, 1990)'
_diffrn_ambient_temperature 100(2)
_diffrn_detector_area_resol_mean 10.3543
_diffrn_measured_fraction_theta_full 1.000
_diffrn_measured_fraction_theta_max 0.996
_diffrn_measurement_device_type 'Xcalibur, Atlas, Nova'
_diffrn_measurement_method '\w scans'
_diffrn_radiation_monochromator mirror
_diffrn_radiation_source 'Nova (Cu) X-ray Source'
_diffrn_radiation_type 'Cu K\a'
_diffrn_radiation_wavelength 1.54184
_diffrn_reflns_av_R_equivalents 0.0223
_diffrn_reflns_av_sigmaI/netI 0.0235
_diffrn_reflns_limit_h_max 10
_diffrn_reflns_limit_h_min -11
_diffrn_reflns_limit_k_max 14
_diffrn_reflns_limit_k_min -9
_diffrn_reflns_limit_l_max 14
_diffrn_reflns_limit_l_min -14
_diffrn_reflns_number 10522
_diffrn_reflns_theta_full 75.00
_diffrn_reflns_theta_max 75.92
_diffrn_reflns_theta_min 4.10
_exptl_absorpt_coefficient_mu 5.548
_exptl_absorpt_correction_T_max 1.00000
_exptl_absorpt_correction_T_min 0.80133
_exptl_absorpt_correction_type multi-scan
_exptl_absorpt_process_details
; 
CrysAlisPro, Oxford Diffraction Ltd., 
Version 1.171.34.40 (release 27-08-2010 CrysAlis171 .NET) 
(compiled Aug 27 2010,11:50:40) 
;
_exptl_crystal_colour red
_exptl_crystal_density_diffrn 1.233
_exptl_crystal_density_method 'not measured'
_exptl_crystal_description prism
_exptl_crystal_F_000 440
_exptl_crystal_size_max 0.11
_exptl_crystal_size_mid 0.10
_exptl_crystal_size_min 0.09
_refine_diff_density_max 0.227
_refine_diff_density_min -0.273
_refine_diff_density_rms 0.041
_refine_ls_abs_structure_details 'Flack H D (1983), Acta Cryst. A39, 876-881'
_refine_ls_abs_structure_Flack -0.008(2)
_refine_ls_extinction_method none
_refine_ls_goodness_of_fit_ref 1.055
_refine_ls_hydrogen_treatment mixed
_refine_ls_matrix_type full
_refine_ls_number_parameters 282
_refine_ls_number_reflns 3548
_refine_ls_number_restraints 1
_refine_ls_restrained_S_all 1.055
_refine_ls_R_factor_all 0.0248
_refine_ls_R_factor_gt 0.0243
_refine_ls_shift/su_max 0.001
_refine_ls_shift/su_mean 0.000
_refine_ls_structure_factor_coef Fsqd
_refine_ls_weighting_details 'calc w=1/[\s^2^(Fo^2^)+(0.0362P)^2^+0.2136P] where P=(Fo^2^+2Fc^2^)/3'
_refine_ls_weighting_scheme calc
_refine_ls_wR_factor_gt 0.0615
_refine_ls_wR_factor_ref 0.0619
_reflns_number_gt 3501
_reflns_number_total 3548
_reflns_threshold_expression >2sigma(I)
_cod_data_source_file om301189g_si_002.cif
_cod_data_source_block complex8
_cod_original_sg_symbol_H-M 'P 21'
_cod_database_code 4080018

loop_
_symmetry_equiv_pos_as_xyz
'x, y, z'
'-x, y+1/2, -z'

loop_
_atom_site_label
_atom_site_type_symbol
_atom_site_fract_x
_atom_site_fract_y
_atom_site_fract_z
_atom_site_U_iso_or_equiv
_atom_site_adp_type
_atom_site_occupancy
_atom_site_symmetry_multiplicity
_atom_site_calc_flag
_atom_site_refinement_flags
Fe Fe 0.30315(3) 0.09848(2) 0.649412(19) 0.01400(7) Uani 1 1 d .
C1 C 0.2731(2) -0.08476(17) 0.62708(18) 0.0190(4) Uani 1 1 d .
H1A H 0.198(3) -0.119(2) 0.551(2) 0.020(6) Uiso 1 1 d .
H1B H 0.381(3) -0.125(2) 0.664(2) 0.020(6) Uiso 1 1 d .
C2 C 0.1959(2) -0.03950(16) 0.70523(16) 0.0178(3) Uani 1 1 d .
C3 C 0.2834(2) 0.03067(15) 0.80887(16) 0.0170(3) Uani 1 1 d .
H3 H 0.224(3) 0.067(2) 0.857(2) 0.023(6) Uiso 1 1 d .
C4 C 0.4458(2) 0.07331(15) 0.83888(15) 0.0165(3) Uani 1 1 d .
C5 C 0.5492(2) 0.04779(17) 0.77281(15) 0.0181(3) Uani 1 1 d .
H5 H 0.548(3) -0.028(2) 0.7363(19) 0.012(5) Uiso 1 1 d .
C6 C 0.71623(19) 0.1060(2) 0.81764(15) 0.0224(3) Uani 1 1 d .
H6A H 0.7242 0.1567 0.7511 0.027 Uiso 1 1 calc R
H6B H 0.8017 0.0457 0.8345 0.027 Uiso 1 1 calc R
C7 C 0.7482(2) 0.17878(18) 0.93526(17) 0.0214(4) Uani 1 1 d .
H7 H 0.8588 0.2151 0.9710 0.026 Uiso 1 1 calc R
C8 C 0.6022(2) 0.26215(17) 0.90857(17) 0.0212(4) Uani 1 1 d .
H8A H 0.5526 0.2869 0.8210 0.025 Uiso 1 1 calc R
H8B H 0.6234 0.3292 0.9656 0.025 Uiso 1 1 calc R
C9 C 0.5126(2) 0.15944(16) 0.94373(16) 0.0186(3) Uani 1 1 d .
H9 H 0.4371 0.1811 0.9873 0.022 Uiso 1 1 calc R
C10 C 0.6871(2) 0.1155(2) 1.02961(15) 0.0213(4) Uani 1 1 d .
C11 C 0.7163(2) -0.01434(19) 1.05010(18) 0.0269(4) Uani 1 1 d .
H11A H 0.8311 -0.0282 1.1010 0.040 Uiso 1 1 calc R
H11B H 0.6901 -0.0532 0.9699 0.040 Uiso 1 1 calc R
H11C H 0.6466 -0.0451 1.0925 0.040 Uiso 1 1 calc R
C12 C 0.7444(3) 0.1757(2) 1.15578(18) 0.0287(4) Uani 1 1 d .
H12A H 0.6867 0.1428 1.2064 0.043 Uiso 1 1 calc R
H12B H 0.7213 0.2589 1.1442 0.043 Uiso 1 1 calc R
H12C H 0.8621 0.1639 1.1976 0.043 Uiso 1 1 calc R
C13 C 0.0160(2) -0.06121(19) 0.67549(18) 0.0239(4) Uani 1 1 d .
H13A H 0.0006 -0.1396 0.7020 0.036 Uiso 1 1 calc R
H13B H -0.0427 -0.0537 0.5860 0.036 Uiso 1 1 calc R
H13C H -0.0263 -0.0044 0.7192 0.036 Uiso 1 1 calc R
C14 C 0.2730(2) 0.27912(18) 0.67486(18) 0.0204(4) Uani 1 1 d .
H14A H 0.334(3) 0.325(2) 0.637(2) 0.025(7) Uiso 1 1 d .
H14B H 0.279(3) 0.306(2) 0.753(3) 0.030(7) Uiso 1 1 d .
C15 C 0.1248(2) 0.22483(17) 0.60455(16) 0.0178(3) Uani 1 1 d .
C16 C 0.1100(2) 0.15822(16) 0.49763(15) 0.0170(3) Uani 1 1 d .
H16 H 0.004(2) 0.117(2) 0.4536(19) 0.018(5) Uiso 1 1 d .
C17 C 0.2413(2) 0.12812(14) 0.45753(14) 0.0161(4) Uani 1 1 d .
C18 C 0.4050(2) 0.16343(16) 0.51439(15) 0.0169(3) Uani 1 1 d .
H18 H 0.431(3) 0.237(2) 0.553(2) 0.017(5) Uiso 1 1 d .
C19 C 0.5277(2) 0.1157(2) 0.46048(15) 0.0212(4) Uani 1 1 d .
H19A H 0.5859 0.1812 0.4396 0.025 Uiso 1 1 calc R
H19B H 0.6096 0.0678 0.5240 0.025 Uiso 1 1 calc R
C20 C 0.4463(2) 0.04212(17) 0.34432(17) 0.0207(4) Uani 1 1 d .
H20 H 0.5204 0.0124 0.3028 0.025 Uiso 1 1 calc R
C21 C 0.3439(2) -0.05066(16) 0.37970(17) 0.0195(3) Uani 1 1 d .
H21A H 0.3896 -0.0751 0.4676 0.023 Uiso 1 1 calc R
H21B H 0.3142 -0.1184 0.3234 0.023 Uiso 1 1 calc R
C22 C 0.2081(2) 0.04355(17) 0.35110(15) 0.0169(3) Uani 1 1 d .
H22 H 0.0934 0.0145 0.3139 0.020 Uiso 1 1 calc R
C23 C 0.28195(19) 0.0964(2) 0.25652(14) 0.0192(3) Uani 1 1 d .
C24 C 0.2152(3) 0.03502(19) 0.13109(17) 0.0257(4) Uani 1 1 d .
H24A H 0.1066 0.0656 0.0830 0.039 Uiso 1 1 calc R
H24B H 0.2074 -0.0484 0.1441 0.039 Uiso 1 1 calc R
H24C H 0.2886 0.0485 0.0859 0.039 Uiso 1 1 calc R
C25 C 0.2762(2) 0.22713(18) 0.23373(17) 0.0233(4) Uani 1 1 d .
H25A H 0.3460 0.2466 0.1871 0.035 Uiso 1 1 calc R
H25B H 0.3151 0.2680 0.3133 0.035 Uiso 1 1 calc R
H25C H 0.1636 0.2506 0.1862 0.035 Uiso 1 1 calc R
C26 C -0.0170(2) 0.2297(2) 0.64917(18) 0.0233(4) Uani 1 1 d .
H26A H 0.0222 0.2132 0.7382 0.035 Uiso 1 1 calc R
H26B H -0.0988 0.1718 0.6046 0.035 Uiso 1 1 calc R
H26C H -0.0661 0.3071 0.6336 0.035 Uiso 1 1 calc R

loop_
_atom_site_aniso_label
_atom_site_aniso_U_11
_atom_site_aniso_U_22
_atom_site_aniso_U_33
_atom_site_aniso_U_23
_atom_site_aniso_U_13
_atom_site_aniso_U_12
Fe 0.01554(11) 0.01324(12) 0.01338(11) 0.00031(11) 0.00543(8) 0.00057(12)
C1 0.0243(9) 0.0132(9) 0.0198(8) -0.0015(7) 0.0083(7) -0.0026(7)
C2 0.0204(8) 0.0150(8) 0.0184(8) 0.0029(7) 0.0073(7) -0.0016(7)
C3 0.0199(8) 0.0168(9) 0.0161(7) 0.0021(6) 0.0087(6) 0.0011(7)
C4 0.0187(7) 0.0161(9) 0.0142(7) 0.0035(6) 0.0056(6) 0.0020(6)
C5 0.0171(8) 0.0187(9) 0.0172(7) 0.0017(7) 0.0046(6) 0.0028(7)
C6 0.0196(7) 0.0267(9) 0.0222(7) 0.0021(10) 0.0090(6) -0.0001(10)
C7 0.0181(8) 0.0218(9) 0.0238(8) 0.0016(7) 0.0070(7) -0.0028(7)
C8 0.0217(8) 0.0193(9) 0.0217(8) -0.0002(7) 0.0068(7) -0.0030(7)
C9 0.0191(8) 0.0194(9) 0.0183(7) -0.0004(7) 0.0079(7) -0.0019(7)
C10 0.0196(7) 0.0241(10) 0.0174(7) 0.0023(8) 0.0034(6) -0.0033(8)
C11 0.0251(9) 0.0254(10) 0.0230(8) 0.0059(8) 0.0000(8) -0.0013(8)
C12 0.0304(10) 0.0323(11) 0.0193(8) -0.0018(8) 0.0038(7) -0.0057(9)
C13 0.0220(9) 0.0244(11) 0.0253(9) -0.0020(8) 0.0086(7) -0.0043(8)
C14 0.0254(9) 0.0159(9) 0.0203(8) -0.0017(7) 0.0086(7) 0.0023(7)
C15 0.0186(8) 0.0170(8) 0.0183(7) 0.0028(7) 0.0071(6) 0.0054(7)
C16 0.0170(8) 0.0159(8) 0.0166(7) 0.0036(7) 0.0045(6) 0.0031(7)
C17 0.0192(7) 0.0157(10) 0.0136(7) 0.0033(6) 0.0063(6) 0.0021(6)
C18 0.0213(8) 0.0155(9) 0.0155(7) 0.0023(6) 0.0085(6) -0.0015(7)
C19 0.0184(7) 0.0236(10) 0.0227(7) 0.0016(8) 0.0088(6) 0.0000(8)
C20 0.0214(8) 0.0210(10) 0.0232(8) 0.0014(7) 0.0123(7) 0.0021(7)
C21 0.0235(8) 0.0165(9) 0.0209(8) 0.0010(7) 0.0107(7) 0.0015(7)
C22 0.0185(8) 0.0168(9) 0.0161(7) -0.0001(6) 0.0073(6) -0.0003(6)
C23 0.0235(7) 0.0197(8) 0.0166(6) 0.0008(8) 0.0098(6) 0.0017(9)
C24 0.0321(10) 0.0284(11) 0.0185(8) -0.0006(7) 0.0116(8) 0.0013(8)
C25 0.0305(9) 0.0211(9) 0.0211(8) 0.0041(7) 0.0129(7) 0.0023(8)
C26 0.0216(9) 0.0283(10) 0.0214(8) 0.0003(8) 0.0095(7) 0.0079(8)

loop_
_atom_type_symbol
_atom_type_description
_atom_type_scat_dispersion_real
_atom_type_scat_dispersion_imag
_atom_type_scat_source
C C 0.0181 0.0091 'International Tables Vol C Tables 4.2.6.8 and 6.1.1.4'
H H 0.0000 0.0000 'International Tables Vol C Tables 4.2.6.8 and 6.1.1.4'
Fe Fe -1.1336 3.1974 'International Tables Vol C Tables 4.2.6.8 and 6.1.1.4'

loop_
_geom_angle_atom_site_label_1
_geom_angle_atom_site_label_2
_geom_angle_atom_site_label_3
_geom_angle
C15 Fe C2 103.37(7)
C15 Fe C3 100.95(7)
C2 Fe C3 40.15(7)
C15 Fe C16 40.25(7)
C2 Fe C16 101.24(7)
C3 Fe C16 125.13(7)
C15 Fe C17 74.85(7)
C2 Fe C17 118.66(7)
C3 Fe C17 157.75(7)
C16 Fe C17 40.05(6)
C15 Fe C4 117.94(7)
C2 Fe C4 74.72(7)
C3 Fe C4 39.89(7)
C16 Fe C4 157.20(7)
C17 Fe C4 160.34(6)
C15 Fe C1 128.27(8)
C2 Fe C1 39.26(7)
C3 Fe C1 71.77(7)
C16 Fe C1 101.50(8)
C17 Fe C1 93.40(7)
C4 Fe C1 89.46(7)
C15 Fe C14 39.16(7)
C2 Fe C14 127.91(8)
C3 Fe C14 101.01(7)
C16 Fe C14 71.80(7)
C17 Fe C14 89.41(7)
C4 Fe C14 92.71(7)
C1 Fe C14 165.36(7)
C15 Fe C18 92.76(7)
C2 Fe C18 146.54(7)
C3 Fe C18 162.14(7)
C16 Fe C18 72.68(7)
C17 Fe C18 38.08(6)
C4 Fe C18 122.95(7)
C1 Fe C18 108.42(7)
C14 Fe C18 82.43(7)
C15 Fe C5 146.19(7)
C2 Fe C5 92.56(7)
C3 Fe C5 72.53(7)
C16 Fe C5 162.31(6)
C17 Fe C5 123.00(6)
C4 Fe C5 38.25(6)
C1 Fe C5 82.22(8)
C14 Fe C5 108.20(7)
C18 Fe C5 89.71(6)
C2 C1 Fe 67.89(11)
C1 C2 C3 120.85(16)
C1 C2 C13 119.87(17)
C3 C2 C13 119.22(16)
C1 C2 Fe 72.85(11)
C3 C2 Fe 69.96(10)
C13 C2 Fe 127.83(13)
C2 C3 C4 126.10(15)
C2 C3 Fe 69.89(10)
C4 C3 Fe 71.81(9)
C5 C4 C3 125.29(16)
C5 C4 C9 115.58(15)
C3 C4 C9 118.99(14)
C5 C4 Fe 73.93(10)
C3 C4 Fe 68.31(9)
C9 C4 Fe 130.85(12)
C4 C5 C6 116.89(16)
C4 C5 Fe 67.82(9)
C6 C5 Fe 134.78(14)
C5 C6 C7 112.77(14)
C6 C7 C8 106.90(15)
C6 C7 C10 111.47(17)
C8 C7 C10 87.66(14)
C7 C8 C9 86.36(14)
C4 C9 C8 112.09(14)
C4 C9 C10 107.53(15)
C8 C9 C10 86.60(13)
C11 C10 C12 108.57(16)
C11 C10 C7 119.13(17)
C12 C10 C7 112.27(18)
C11 C10 C9 118.94(16)
C12 C10 C9 111.42(17)
C7 C10 C9 84.92(13)
C15 C14 Fe 67.74(11)
C14 C15 C16 121.15(16)
C14 C15 C26 119.34(17)
C16 C15 C26 119.34(17)
C14 C15 Fe 73.10(11)
C16 C15 Fe 70.10(10)
C26 C15 Fe 125.76(14)
C15 C16 C17 125.59(16)
C15 C16 Fe 69.65(10)
C17 C16 Fe 71.68(9)
C18 C17 C16 125.75(16)
C18 C17 C22 115.44(15)
C16 C17 C22 118.63(15)
C18 C17 Fe 74.04(9)
C16 C17 Fe 68.27(9)
C22 C17 Fe 130.62(12)
C17 C18 C19 117.18(15)
C17 C18 Fe 67.88(9)
C19 C18 Fe 134.16(14)
C20 C19 C18 112.53(14)
C19 C20 C21 106.40(14)
C19 C20 C23 112.15(16)
C21 C20 C23 87.72(14)
C20 C21 C22 86.32(13)
C17 C22 C21 111.65(14)
C17 C22 C23 107.97(15)
C21 C22 C23 86.63(13)
C25 C23 C24 108.39(15)
C25 C23 C20 118.17(16)
C24 C23 C20 112.23(17)
C25 C23 C22 120.20(15)
C24 C23 C22 111.47(17)
C20 C23 C22 84.82(13)

loop_
_geom_bond_atom_site_label_1
_geom_bond_atom_site_label_2
_geom_bond_distance
Fe C15 2.0642(18)
Fe C2 2.0688(18)
Fe C3 2.0698(17)
Fe C16 2.0702(17)
Fe C17 2.1155(16)
Fe C4 2.1162(16)
Fe C1 2.134(2)
Fe C14 2.134(2)
Fe C18 2.1957(17)
Fe C5 2.1961(17)
C1 C2 1.413(3)
C2 C3 1.421(2)
C2 C13 1.513(2)
C3 C4 1.429(2)
C4 C5 1.415(2)
C4 C9 1.513(2)
C5 C6 1.525(2)
C6 C7 1.536(3)
C7 C8 1.543(3)
C7 C10 1.562(3)
C8 C9 1.556(3)
C9 C10 1.579(2)
C10 C11 1.524(3)
C10 C12 1.529(3)
C14 C15 1.408(3)
C15 C16 1.422(2)
C15 C26 1.513(2)
C16 C17 1.434(2)
C17 C18 1.409(2)
C17 C22 1.515(2)
C18 C19 1.532(2)
C19 C20 1.531(3)
C20 C21 1.546(3)
C20 C23 1.565(2)
C21 C22 1.558(2)
C22 C23 1.584(2)
C23 C25 1.528(3)
C23 C24 1.529(3)

loop_
_geom_torsion_atom_site_label_1
_geom_torsion_atom_site_label_2
_geom_torsion_atom_site_label_3
_geom_torsion_atom_site_label_4
_geom_torsion
C15 Fe C1 C2 -60.02(14)
C3 Fe C1 C2 29.69(11)
C16 Fe C1 C2 -93.76(11)
C17 Fe C1 C2 -133.36(11)
C4 Fe C1 C2 66.10(11)
C14 Fe C1 C2 -32.6(4)
C18 Fe C1 C2 -169.13(10)
C5 Fe C1 C2 103.79(11)
Fe C1 C2 C3 -52.98(15)
Fe C1 C2 C13 124.26(17)
C15 Fe C2 C1 135.65(11)
C3 Fe C2 C1 -133.14(16)
C16 Fe C2 C1 94.47(12)
C17 Fe C2 C1 55.81(13)
C4 Fe C2 C1 -108.60(12)
C14 Fe C2 C1 170.06(11)
C18 Fe C2 C1 18.93(18)
C5 Fe C2 C1 -74.41(12)
C15 Fe C2 C3 -91.20(11)
C16 Fe C2 C3 -132.39(11)
C17 Fe C2 C3 -171.05(10)
C4 Fe C2 C3 24.54(10)
C1 Fe C2 C3 133.14(16)
C14 Fe C2 C3 -56.79(13)
C18 Fe C2 C3 152.08(12)
C5 Fe C2 C3 58.74(11)
C15 Fe C2 C13 20.80(17)
C3 Fe C2 C13 112.0(2)
C16 Fe C2 C13 -20.38(17)
C17 Fe C2 C13 -59.05(18)
C4 Fe C2 C13 136.54(17)
C1 Fe C2 C13 -114.9(2)
C14 Fe C2 C13 55.21(19)
C18 Fe C2 C13 -95.9(2)
C5 Fe C2 C13 170.74(16)
C1 C2 C3 C4 7.0(3)
C13 C2 C3 C4 -170.22(17)
Fe C2 C3 C4 -47.27(16)
C1 C2 C3 Fe 54.30(16)
C13 C2 C3 Fe -122.95(17)
C15 Fe C3 C2 97.82(11)
C16 Fe C3 C2 62.34(13)
C17 Fe C3 C2 21.1(2)
C4 Fe C3 C2 -141.33(15)
C1 Fe C3 C2 -29.09(10)
C14 Fe C3 C2 137.74(11)
C18 Fe C3 C2 -122.7(2)
C5 Fe C3 C2 -116.46(12)
C15 Fe C3 C4 -120.85(11)
C2 Fe C3 C4 141.33(15)
C16 Fe C3 C4 -156.32(10)
C17 Fe C3 C4 162.46(16)
C1 Fe C3 C4 112.25(11)
C14 Fe C3 C4 -80.93(11)
C18 Fe C3 C4 18.6(3)
C5 Fe C3 C4 24.87(10)
C2 C3 C4 C5 -3.2(3)
Fe C3 C4 C5 -49.72(16)
C2 C3 C4 C9 172.32(17)
Fe C3 C4 C9 125.76(15)
C2 C3 C4 Fe 46.56(16)
C15 Fe C4 C5 -147.81(11)
C2 Fe C4 C5 114.92(12)
C3 Fe C4 C5 139.61(16)
C16 Fe C4 C5 -162.46(17)
C17 Fe C4 C5 -20.6(2)
C1 Fe C4 C5 78.07(12)
C14 Fe C4 C5 -116.42(12)
C18 Fe C4 C5 -33.68(13)
C15 Fe C4 C3 72.58(12)
C2 Fe C4 C3 -24.69(10)
C16 Fe C4 C3 57.9(2)
C17 Fe C4 C3 -160.17(18)
C1 Fe C4 C3 -61.54(11)
C14 Fe C4 C3 103.97(11)
C18 Fe C4 C3 -173.29(10)
C5 Fe C4 C3 -139.61(16)
C15 Fe C4 C9 -37.63(18)
C2 Fe C4 C9 -134.90(17)
C3 Fe C4 C9 -110.21(19)
C16 Fe C4 C9 -52.3(3)
C17 Fe C4 C9 89.6(2)
C1 Fe C4 C9 -171.76(16)
C14 Fe C4 C9 -6.24(16)
C18 Fe C4 C9 76.50(17)
C5 Fe C4 C9 110.2(2)
C3 C4 C5 C6 177.78(17)
C9 C4 C5 C6 2.2(2)
Fe C4 C5 C6 130.25(17)
C3 C4 C5 Fe 47.54(16)
C9 C4 C5 Fe -128.08(15)
C15 Fe C5 C4 57.74(17)
C2 Fe C5 C4 -61.13(11)
C3 Fe C5 C4 -25.83(10)
C16 Fe C5 C4 157.4(2)
C17 Fe C5 C4 171.90(10)
C1 Fe C5 C4 -99.09(11)
C14 Fe C5 C4 70.33(12)
C18 Fe C5 C4 152.26(11)
C15 Fe C5 C6 -48.7(2)
C2 Fe C5 C6 -167.59(17)
C3 Fe C5 C6 -132.30(19)
C16 Fe C5 C6 50.9(3)
C17 Fe C5 C6 65.43(19)
C4 Fe C5 C6 -106.5(2)
C1 Fe C5 C6 154.44(18)
C14 Fe C5 C6 -36.14(19)
C18 Fe C5 C6 45.80(17)
C4 C5 C6 C7 3.6(3)
Fe C5 C6 C7 88.2(2)
C5 C6 C7 C8 -52.7(2)
C5 C6 C7 C10 41.6(2)
C6 C7 C8 C9 83.21(16)
C10 C7 C8 C9 -28.53(13)
C5 C4 C9 C8 41.0(2)
C3 C4 C9 C8 -134.88(16)
Fe C4 C9 C8 -49.4(2)
C5 C4 C9 C10 -52.5(2)
C3 C4 C9 C10 131.62(16)
Fe C4 C9 C10 -142.95(14)
C7 C8 C9 C4 -79.32(16)
C7 C8 C9 C10 28.22(13)
C6 C7 C10 C11 41.3(2)
C8 C7 C10 C11 148.57(16)
C6 C7 C10 C12 169.80(16)
C8 C7 C10 C12 -82.95(18)
C6 C7 C10 C9 -79.12(17)
C8 C7 C10 C9 28.14(14)
C4 C9 C10 C11 -36.4(2)
C8 C9 C10 C11 -148.53(17)
C4 C9 C10 C12 -163.86(16)
C8 C9 C10 C12 84.04(17)
C4 C9 C10 C7 84.19(16)
C8 C9 C10 C7 -27.91(14)
C2 Fe C14 C15 -60.53(14)
C3 Fe C14 C15 -93.88(11)
C16 Fe C14 C15 29.70(10)
C17 Fe C14 C15 66.33(11)
C4 Fe C14 C15 -133.22(11)
C1 Fe C14 C15 -34.9(4)
C18 Fe C14 C15 103.89(11)
C5 Fe C14 C15 -168.92(10)
Fe C14 C15 C16 -53.18(16)
Fe C14 C15 C26 121.99(18)
C2 Fe C15 C14 135.08(11)
C3 Fe C15 C14 94.04(12)
C16 Fe C15 C14 -133.24(16)
C17 Fe C15 C14 -108.41(12)
C4 Fe C15 C14 55.49(13)
C1 Fe C15 C14 169.38(12)
C18 Fe C15 C14 -74.46(11)
C5 Fe C15 C14 19.14(17)
C2 Fe C15 C16 -91.68(11)
C3 Fe C15 C16 -132.73(11)
C17 Fe C15 C16 24.83(10)
C4 Fe C15 C16 -171.28(10)
C1 Fe C15 C16 -57.39(13)
C14 Fe C15 C16 133.24(16)
C18 Fe C15 C16 58.78(11)
C5 Fe C15 C16 152.38(12)
C2 Fe C15 C26 20.74(17)
C3 Fe C15 C26 -20.30(17)
C16 Fe C15 C26 112.4(2)
C17 Fe C15 C26 137.25(17)
C4 Fe C15 C26 -58.86(18)
C1 Fe C15 C26 55.03(19)
C14 Fe C15 C26 -114.3(2)
C18 Fe C15 C26 171.20(17)
C5 Fe C15 C26 -95.20(19)
C14 C15 C16 C17 7.2(3)
C26 C15 C16 C17 -167.96(17)
Fe C15 C16 C17 -47.34(16)
C14 C15 C16 Fe 54.54(17)
C26 C15 C16 Fe -120.63(17)
C2 Fe C16 C15 97.48(11)
C3 Fe C16 C15 61.86(13)
C17 Fe C16 C15 -140.96(16)
C4 Fe C16 C15 20.2(2)
C1 Fe C16 C15 137.56(11)
C14 Fe C16 C15 -28.97(11)
C18 Fe C16 C15 -116.52(12)
C5 Fe C16 C15 -121.9(2)
C15 Fe C16 C17 140.96(16)
C2 Fe C16 C17 -121.56(11)
C3 Fe C16 C17 -157.18(10)
C4 Fe C16 C17 161.18(16)
C1 Fe C16 C17 -81.49(11)
C14 Fe C16 C17 111.99(12)
C18 Fe C16 C17 24.44(10)
C5 Fe C16 C17 19.1(3)
C15 C16 C17 C18 -2.8(3)
Fe C16 C17 C18 -49.34(16)
C15 C16 C17 C22 172.09(17)
Fe C16 C17 C22 125.52(15)
C15 C16 C17 Fe 46.57(16)
C15 Fe C17 C18 115.25(12)
C2 Fe C17 C18 -147.57(11)
C3 Fe C17 C18 -162.93(16)
C16 Fe C17 C18 140.19(16)
C4 Fe C17 C18 -18.0(2)
C1 Fe C17 C18 -115.94(11)
C14 Fe C17 C18 78.44(12)
C5 Fe C17 C18 -33.01(13)
C15 Fe C17 C16 -24.94(11)
C2 Fe C17 C16 72.24(12)
C3 Fe C17 C16 56.9(2)
C4 Fe C17 C16 -158.18(18)
C1 Fe C17 C16 103.87(11)
C14 Fe C17 C16 -61.75(11)
C18 Fe C17 C16 -140.19(16)
C5 Fe C17 C16 -173.20(11)
C15 Fe C17 C22 -134.67(17)
C2 Fe C17 C22 -37.49(18)
C3 Fe C17 C22 -52.9(3)
C16 Fe C17 C22 -109.7(2)
C4 Fe C17 C22 92.1(2)
C1 Fe C17 C22 -5.87(16)
C14 Fe C17 C22 -171.49(16)
C18 Fe C17 C22 110.1(2)
C5 Fe C17 C22 77.06(17)
C16 C17 C18 C19 176.67(16)
C22 C17 C18 C19 1.7(2)
Fe C17 C18 C19 129.54(16)
C16 C17 C18 Fe 47.13(16)
C22 C17 C18 Fe -127.87(14)
C15 Fe C18 C17 -60.93(11)
C2 Fe C18 C17 58.61(17)
C3 Fe C18 C17 158.7(2)
C16 Fe C18 C17 -25.56(11)
C4 Fe C18 C17 172.89(10)
C1 Fe C18 C17 71.11(12)
C14 Fe C18 C17 -98.79(11)
C5 Fe C18 C17 152.81(11)
C15 Fe C18 C19 -167.94(17)
C2 Fe C18 C19 -48.4(2)
C3 Fe C18 C19 51.7(3)
C16 Fe C18 C19 -132.57(18)
C17 Fe C18 C19 -107.0(2)
C4 Fe C18 C19 65.88(19)
C1 Fe C18 C19 -35.90(19)
C14 Fe C18 C19 154.21(18)
C5 Fe C18 C19 45.80(18)
C17 C18 C19 C20 4.2(2)
Fe C18 C19 C20 88.99(19)
C18 C19 C20 C21 -53.2(2)
C18 C19 C20 C23 41.1(2)
C19 C20 C21 C22 83.83(15)
C23 C20 C21 C22 -28.60(13)
C18 C17 C22 C21 41.3(2)
C16 C17 C22 C21 -134.07(15)
Fe C17 C22 C21 -49.1(2)
C18 C17 C22 C23 -52.27(19)
C16 C17 C22 C23 132.35(15)
Fe C17 C22 C23 -142.66(13)
C20 C21 C22 C17 -79.74(15)
C20 C21 C22 C23 28.27(13)
C19 C20 C23 C25 43.0(2)
C21 C20 C23 C25 149.80(14)
C19 C20 C23 C24 170.28(16)
C21 C20 C23 C24 -82.93(17)
C19 C20 C23 C22 -78.62(17)
C21 C20 C23 C22 28.17(13)
C17 C22 C23 C25 -36.0(2)
C21 C22 C23 C25 -147.67(16)
C17 C22 C23 C24 -164.40(15)
C21 C22 C23 C24 83.92(17)
C17 C22 C23 C20 83.73(16)
C21 C22 C23 C20 -27.95(14)
